data_7228671
loop_
_publ_author_name
'Lee, Sang Gyu'
'Kim, Sung-Gon'

_publ_section_title
;
 An asymmetric Br\/onsted acid-catalyzed Friedel--Crafts reaction of
 indoles with cyclic N-sulfimines
;
_journal_issue 54
_journal_name_full 'RSC Adv.'
_journal_page_first 34283
_journal_paper_doi 10.1039/C7RA06244C
_journal_volume 7
_journal_year 2017
_chemical_absolute_configuration ad
_chemical_formula_moiety 'C16 H13 F N2 O3 S'
_chemical_formula_sum 'C16 H13 F N2 O3 S'
_chemical_formula_weight 332.34
_space_group_crystal_system orthorhombic
_space_group_IT_number 19
_space_group_name_Hall 'P 2ac 2ab'
_space_group_name_H-M_alt 'P 21 21 21'
_symmetry_space_group_name_Hall 'P 2ac 2ab'
_symmetry_space_group_name_H-M 'P 21 21 21'
_atom_sites_solution_hydrogens mixed
_audit_creation_method SHELXL-2014/7
_audit_update_record
;
2017-03-24 deposited with the CCDC.
2017-07-02 downloaded from the CCDC.
;
_cell_angle_alpha 90
_cell_angle_beta 90
_cell_angle_gamma 90
_cell_formula_units_Z 4
_cell_length_a 8.6807(3)
_cell_length_b 10.7996(3)
_cell_length_c 15.8435(6)
_cell_measurement_reflns_used 9196
_cell_measurement_temperature 223(2)
_cell_measurement_theta_max 28.30
_cell_measurement_theta_min 2.57
_cell_volume 1485.30(9)
_computing_cell_refinement 'Bruker SAINT'
_computing_data_collection 'Bruker APEX2'
_computing_data_reduction 'Bruker SAINT'
_computing_molecular_graphics 'Bruker SHELXTL'
_computing_publication_material 'Bruker SHELXTL'
_computing_structure_refinement 'SHELXL-2014/7 (Sheldrick, 2014)'
_computing_structure_solution 'Bruker SHELXTL'
_diffrn_ambient_temperature 223(2)
_diffrn_measured_fraction_theta_full 1.000
_diffrn_measured_fraction_theta_max 1.000
_diffrn_measurement_device_type 'PHOTON 100 CMOS'
_diffrn_measurement_method '\f and \w scans'
_diffrn_radiation_type MoK\a
_diffrn_radiation_wavelength 0.71073
_diffrn_reflns_av_R_equivalents 0.0466
_diffrn_reflns_av_unetI/netI 0.0180
_diffrn_reflns_Laue_measured_fraction_full 1.000
_diffrn_reflns_Laue_measured_fraction_max 1.000
_diffrn_reflns_limit_h_max 11
_diffrn_reflns_limit_h_min -11
_diffrn_reflns_limit_k_max 14
_diffrn_reflns_limit_k_min -14
_diffrn_reflns_limit_l_max 21
_diffrn_reflns_limit_l_min -21
_diffrn_reflns_number 48956
_diffrn_reflns_point_group_measured_fraction_full 1.000
_diffrn_reflns_point_group_measured_fraction_max 0.998
_diffrn_reflns_theta_full 25.242
_diffrn_reflns_theta_max 28.368
_diffrn_reflns_theta_min 2.282
_exptl_absorpt_coefficient_mu 0.246
_exptl_absorpt_correction_T_max 0.7457
_exptl_absorpt_correction_T_min 0.7159
_exptl_absorpt_correction_type multi-scan
_exptl_absorpt_process_details 'Bruker SADABS'
_exptl_crystal_colour yellow
_exptl_crystal_density_diffrn 1.486
_exptl_crystal_description Block
_exptl_crystal_F_000 688
_exptl_crystal_size_max 0.210
_exptl_crystal_size_mid 0.160
_exptl_crystal_size_min 0.120
_refine_diff_density_max 0.262
_refine_diff_density_min -0.227
_refine_diff_density_rms 0.042
_refine_ls_abs_structure_details
; 
 Flack x determined using 1296 quotients [(I+)-(I-)]/[(I+)+(I-)] 
 (Parsons, Flack and Wagner, Acta Cryst. B69 (2013) 249-259). 
;
_refine_ls_abs_structure_Flack 0.379(15)
_refine_ls_extinction_method none
_refine_ls_goodness_of_fit_ref 1.092
_refine_ls_hydrogen_treatment constr
_refine_ls_matrix_type full
_refine_ls_number_parameters 209
_refine_ls_number_reflns 3730
_refine_ls_number_restraints 0
_refine_ls_restrained_S_all 1.092
_refine_ls_R_factor_all 0.0423
_refine_ls_R_factor_gt 0.0334
_refine_ls_shift/su_max 0.000
_refine_ls_shift/su_mean 0.000
_refine_ls_structure_factor_coef Fsqd
_refine_ls_weighting_details 'w=1/[\s^2^(Fo^2^)+(0.0400P)^2^+0.3615P] where P=(Fo^2^+2Fc^2^)/3'
_refine_ls_weighting_scheme calc
_refine_ls_wR_factor_gt 0.0805
_refine_ls_wR_factor_ref 0.0849
_reflns_Friedel_coverage 0.745
_reflns_Friedel_fraction_full 1.000
_reflns_Friedel_fraction_max 0.997
_reflns_number_gt 3294
_reflns_number_total 3730
_reflns_threshold_expression 'I > 2\s(I)'
_cod_data_source_file c7ra06244c2.cif
_cod_data_source_block SGK-07-F
_cod_depositor_comments
;
The following automatic conversions were performed:

'_exptl_absorpt_correction_type' value 'Multi-scan' changed to
'multi-scan' according to
/home/data/users/saulius/crontab/automatic-downloads/rss-feeds/RSC/lib/dictionaries/cif_core.dic
dictionary named 'cif_core.dic' version 2.4.2 from 2011-04-26.

Automatic conversion script
Id: cif_fix_values 4973 2017-02-22 13:04:09Z antanas 
;
_cod_database_code 7228671
_shelx_shelxl_version_number 2014/7
_shelx_space_group_comment
; 
The symmetry employed for this shelxl refinement is uniquely defined 
by the following loop, which should always be used as a source of 
symmetry information in preference to the above space-group names. 
They are only intended as comments. 
;
_shelx_estimated_absorpt_t_min 0.950
_shelx_estimated_absorpt_t_max 0.971

loop_
_space_group_symop_operation_xyz
'x, y, z'
'-x+1/2, -y, z+1/2'
'-x, y+1/2, -z+1/2'
'x+1/2, -y+1/2, -z'

loop_
_atom_site_label
_atom_site_type_symbol
_atom_site_fract_x
_atom_site_fract_y
_atom_site_fract_z
_atom_site_U_iso_or_equiv
_atom_site_adp_type
_atom_site_occupancy
_atom_site_site_symmetry_order
_atom_site_calc_flag
_atom_site_refinement_flags_posn
_atom_site_refinement_flags_adp
N1 N 0.7718(3) 0.47592(17) -0.02516(14) 0.0364(5) Uani 1 1 d . .
C1 C 0.7861(3) 0.3877(2) 0.03657(16) 0.0359(5) Uani 1 1 d . .
H1 H 0.7617 0.3997 0.0938 0.043 Uiso 1 1 calc R U
C2 C 0.8410(3) 0.2796(2) 0.00286(16) 0.0314(5) Uani 1 1 d . .
C3 C 0.8638(3) 0.3018(2) -0.08560(16) 0.0306(5) Uani 1 1 d . .
C4 C 0.9179(3) 0.2305(2) -0.15282(16) 0.0363(6) Uani 1 1 d . .
H4 H 0.9468 0.1476 -0.1443 0.044 Uiso 1 1 calc R U
C5 C 0.9283(4) 0.2828(3) -0.23159(18) 0.0448(7) Uani 1 1 d . .
H5 H 0.9651 0.2364 -0.2776 0.054 Uiso 1 1 calc R U
C6 C 0.8835(4) 0.4055(3) -0.24241(18) 0.0476(7) Uani 1 1 d . .
C7 C 0.8277(3) 0.4801(2) -0.18007(18) 0.0433(6) Uani 1 1 d . .
H7 H 0.7973 0.5623 -0.1902 0.052 Uiso 1 1 calc R U
C8 C 0.8189(3) 0.4260(2) -0.10032(16) 0.0337(5) Uani 1 1 d . .
C9 C 0.7312(3) 0.6056(2) -0.0118(2) 0.0456(7) Uani 1 1 d . .
H9A H 0.8237 0.6558 -0.0131 0.068 Uiso 1 1 calc R U
H9B H 0.6812 0.6146 0.0426 0.068 Uiso 1 1 calc R U
H9C H 0.6615 0.6325 -0.0560 0.068 Uiso 1 1 calc R U
F1 F 0.8984(3) 0.45404(18) -0.32137(11) 0.0740(6) Uani 1 1 d . .
C10 C 0.8613(3) 0.1566(2) 0.04509(14) 0.0294(5) Uani 1 1 d . .
H10 H 0.9555 0.1185 0.0213 0.035 Uiso 1 1 calc R U
C11 C 0.8806(3) 0.1597(2) 0.14012(16) 0.0304(5) Uani 1 1 d . .
C12 C 0.9791(3) 0.2452(2) 0.17815(18) 0.0410(6) Uani 1 1 d . .
H12 H 1.0308 0.3032 0.1442 0.049 Uiso 1 1 calc R U
C13 C 1.0023(4) 0.2468(3) 0.26392(19) 0.0494(7) Uani 1 1 d . .
H13 H 1.0690 0.3057 0.2879 0.059 Uiso 1 1 calc R U
C14 C 0.9274(4) 0.1617(3) 0.31535(19) 0.0501(7) Uani 1 1 d . .
H14 H 0.9422 0.1635 0.3741 0.060 Uiso 1 1 calc R U
C15 C 0.8319(4) 0.0752(3) 0.27985(17) 0.0442(6) Uani 1 1 d . .
H15 H 0.7810 0.0169 0.3140 0.053 Uiso 1 1 calc R U
C16 C 0.8111(3) 0.0745(2) 0.19326(16) 0.0330(5) Uani 1 1 d . .
O1 O 0.7107(2) -0.01874(15) 0.16340(11) 0.0391(4) Uani 1 1 d . .
S1 S 0.72484(7) -0.05532(5) 0.06639(4) 0.03200(15) Uani 1 1 d . .
O2 O 0.8699(2) -0.11190(16) 0.05406(13) 0.0447(5) Uani 1 1 d . .
O3 O 0.5875(2) -0.11936(17) 0.04792(13) 0.0451(5) Uani 1 1 d . .
N2 N 0.7273(3) 0.07722(16) 0.01872(13) 0.0332(4) Uani 1 1 d . .
H2 H 0.6392 0.1177 0.0304 0.040 Uiso 1 1 d R U

loop_
_atom_site_aniso_label
_atom_site_aniso_U_11
_atom_site_aniso_U_22
_atom_site_aniso_U_33
_atom_site_aniso_U_23
_atom_site_aniso_U_13
_atom_site_aniso_U_12
N1 0.0365(11) 0.0226(9) 0.0500(12) 0.0022(8) 0.0015(10) 0.0005(9)
C1 0.0372(12) 0.0282(11) 0.0422(13) 0.0028(9) 0.0064(11) 0.0018(10)
C2 0.0326(12) 0.0243(10) 0.0374(13) 0.0029(9) 0.0000(10) 0.0007(9)
C3 0.0297(12) 0.0240(10) 0.0382(13) 0.0026(9) -0.0061(9) -0.0029(9)
C4 0.0408(13) 0.0266(11) 0.0415(14) -0.0009(10) -0.0054(11) -0.0038(10)
C5 0.0591(18) 0.0396(14) 0.0358(14) -0.0052(11) -0.0029(13) -0.0108(13)
C6 0.0626(19) 0.0436(15) 0.0367(14) 0.0098(12) -0.0133(13) -0.0135(14)
C7 0.0515(15) 0.0279(11) 0.0505(16) 0.0106(11) -0.0146(13) -0.0056(11)
C8 0.0321(12) 0.0245(11) 0.0445(13) 0.0022(9) -0.0086(9) -0.0046(9)
C9 0.0415(14) 0.0241(11) 0.0712(19) 0.0029(11) 0.0084(14) 0.0062(11)
F1 0.1247(18) 0.0580(11) 0.0392(9) 0.0165(9) -0.0099(11) -0.0132(12)
C10 0.0289(11) 0.0229(10) 0.0364(13) 0.0010(9) -0.0010(9) 0.0009(9)
C11 0.0297(12) 0.0250(10) 0.0366(12) 0.0013(9) -0.0033(10) 0.0028(9)
C12 0.0420(14) 0.0348(13) 0.0463(15) 0.0007(12) -0.0073(12) -0.0074(12)
C13 0.0545(17) 0.0432(16) 0.0504(17) -0.0079(13) -0.0164(14) -0.0057(13)
C14 0.065(2) 0.0496(16) 0.0355(14) -0.0071(13) -0.0115(14) 0.0057(15)
C15 0.0569(16) 0.0407(14) 0.0350(13) 0.0055(11) 0.0016(12) 0.0022(13)
C16 0.0342(13) 0.0282(11) 0.0367(12) 0.0001(9) -0.0011(9) 0.0008(9)
O1 0.0447(10) 0.0323(8) 0.0405(10) 0.0021(7) 0.0010(8) -0.0101(8)
S1 0.0335(3) 0.0203(2) 0.0422(3) -0.0014(2) -0.0042(2) 0.0009(2)
O2 0.0396(10) 0.0280(9) 0.0665(14) -0.0016(9) 0.0012(9) 0.0066(7)
O3 0.0404(10) 0.0313(9) 0.0636(14) -0.0055(9) -0.0083(9) -0.0062(8)
N2 0.0366(10) 0.0243(9) 0.0385(10) 0.0005(7) -0.0059(9) 0.0014(8)

loop_
_atom_type_symbol
_atom_type_description
_atom_type_scat_dispersion_real
_atom_type_scat_dispersion_imag
_atom_type_scat_source
C C 0.0033 0.0016 'International Tables Vol C Tables 4.2.6.8 and 6.1.1.4'
H H 0.0000 0.0000 'International Tables Vol C Tables 4.2.6.8 and 6.1.1.4'
N N 0.0061 0.0033 'International Tables Vol C Tables 4.2.6.8 and 6.1.1.4'
O O 0.0106 0.0060 'International Tables Vol C Tables 4.2.6.8 and 6.1.1.4'
F F 0.0171 0.0103 'International Tables Vol C Tables 4.2.6.8 and 6.1.1.4'
S S 0.1246 0.1234 'International Tables Vol C Tables 4.2.6.8 and 6.1.1.4'

loop_
_geom_angle_atom_site_label_1
_geom_angle_atom_site_label_2
_geom_angle_atom_site_label_3
_geom_angle
C8 N1 C1 108.62(19)
C8 N1 C9 125.2(2)
C1 N1 C9 125.8(2)
C2 C1 N1 110.2(2)
C2 C1 H1 124.9
N1 C1 H1 124.9
C1 C2 C3 106.7(2)
C1 C2 C10 128.5(2)
C3 C2 C10 124.6(2)
C4 C3 C8 119.3(2)
C4 C3 C2 134.4(2)
C8 C3 C2 106.3(2)
C5 C4 C3 119.3(2)
C5 C4 H4 120.4
C3 C4 H4 120.4
C4 C5 C6 119.0(3)
C4 C5 H5 120.5
C6 C5 H5 120.5
F1 C6 C7 118.1(3)
F1 C6 C5 116.9(3)
C7 C6 C5 124.9(3)
C6 C7 C8 115.4(2)
C6 C7 H7 122.3
C8 C7 H7 122.3
N1 C8 C7 129.7(2)
N1 C8 C3 108.2(2)
C7 C8 C3 122.1(2)
N1 C9 H9A 109.5
N1 C9 H9B 109.5
H9A C9 H9B 109.5
N1 C9 H9C 109.5
H9A C9 H9C 109.5
H9B C9 H9C 109.5
C2 C10 N2 106.88(18)
C2 C10 C11 115.9(2)
N2 C10 C11 111.98(18)
C2 C10 H10 107.2
N2 C10 H10 107.2
C11 C10 H10 107.2
C16 C11 C12 116.4(2)
C16 C11 C10 122.7(2)
C12 C11 C10 120.8(2)
C13 C12 C11 121.7(3)
C13 C12 H12 119.1
C11 C12 H12 119.1
C12 C13 C14 120.2(3)
C12 C13 H13 119.9
C14 C13 H13 119.9
C15 C14 C13 119.6(3)
C15 C14 H14 120.2
C13 C14 H14 120.2
C14 C15 C16 119.3(3)
C14 C15 H15 120.3
C16 C15 H15 120.3
C15 C16 C11 122.8(2)
C15 C16 O1 114.6(2)
C11 C16 O1 122.6(2)
C16 O1 S1 116.93(15)
O3 S1 O2 120.87(10)
O3 S1 O1 104.92(11)
O2 S1 O1 108.02(12)
O3 S1 N2 110.38(12)
O2 S1 N2 107.83(11)
O1 S1 N2 103.42(10)
C10 N2 S1 112.60(15)
C10 N2 H2 108.9
S1 N2 H2 108.9

loop_
_geom_bond_atom_site_label_1
_geom_bond_atom_site_label_2
_geom_bond_distance
N1 C8 1.370(3)
N1 C1 1.371(3)
N1 C9 1.459(3)
C1 C2 1.369(3)
C1 H1 0.9400
C2 C3 1.436(4)
C2 C10 1.498(3)
C3 C4 1.396(3)
C3 C8 1.415(3)
C4 C5 1.373(4)
C4 H4 0.9400
C5 C6 1.392(4)
C5 H5 0.9400
C6 F1 1.362(3)
C6 C7 1.363(4)
C7 C8 1.394(4)
C7 H7 0.9400
C9 H9A 0.9700
C9 H9B 0.9700
C9 H9C 0.9700
C10 N2 1.504(3)
C10 C11 1.515(3)
C10 H10 0.9900
C11 C16 1.386(3)
C11 C12 1.395(3)
C12 C13 1.374(4)
C12 H12 0.9400
C13 C14 1.390(4)
C13 H13 0.9400
C14 C15 1.370(4)
C14 H14 0.9400
C15 C16 1.384(3)
C15 H15 0.9400
C16 O1 1.413(3)
O1 S1 1.5916(19)
S1 O3 1.4088(19)
S1 O2 1.4136(18)
S1 N2 1.6186(19)
N2 H2 0.9000

loop_
_geom_torsion_atom_site_label_1
_geom_torsion_atom_site_label_2
_geom_torsion_atom_site_label_3
_geom_torsion_atom_site_label_4
_geom_torsion
C8 N1 C1 C2 -0.5(3)
C9 N1 C1 C2 -173.7(2)
N1 C1 C2 C3 0.5(3)
N1 C1 C2 C10 -174.2(2)
C1 C2 C3 C4 179.2(3)
C10 C2 C3 C4 -5.9(4)
C1 C2 C3 C8 -0.3(3)
C10 C2 C3 C8 174.6(2)
C8 C3 C4 C5 0.9(4)
C2 C3 C4 C5 -178.6(3)
C3 C4 C5 C6 -0.5(4)
C4 C5 C6 F1 178.9(3)
C4 C5 C6 C7 -0.5(5)
F1 C6 C7 C8 -178.5(2)
C5 C6 C7 C8 1.0(5)
C1 N1 C8 C7 -178.8(3)
C9 N1 C8 C7 -5.5(4)
C1 N1 C8 C3 0.3(3)
C9 N1 C8 C3 173.6(2)
C6 C7 C8 N1 178.5(3)
C6 C7 C8 C3 -0.5(4)
C4 C3 C8 N1 -179.5(2)
C2 C3 C8 N1 0.0(3)
C4 C3 C8 C7 -0.4(4)
C2 C3 C8 C7 179.2(2)
C1 C2 C10 N2 101.1(3)
C3 C2 C10 N2 -72.7(3)
C1 C2 C10 C11 -24.5(4)
C3 C2 C10 C11 161.7(2)
C2 C10 C11 C16 139.2(2)
N2 C10 C11 C16 16.2(3)
C2 C10 C11 C12 -45.1(3)
N2 C10 C11 C12 -168.0(2)
C16 C11 C12 C13 -1.7(4)
C10 C11 C12 C13 -177.7(3)
C11 C12 C13 C14 0.2(5)
C12 C13 C14 C15 0.8(5)
C13 C14 C15 C16 -0.3(4)
C14 C15 C16 C11 -1.4(4)
C14 C15 C16 O1 179.8(2)
C12 C11 C16 C15 2.3(4)
C10 C11 C16 C15 178.2(2)
C12 C11 C16 O1 -178.9(2)
C10 C11 C16 O1 -3.0(4)
C15 C16 O1 S1 -159.68(19)
C11 C16 O1 S1 21.5(3)
C16 O1 S1 O3 -163.12(16)
C16 O1 S1 O2 66.71(18)
C16 O1 S1 N2 -47.40(19)
C2 C10 N2 S1 -174.71(16)
C11 C10 N2 S1 -46.8(2)
O3 S1 N2 C10 172.48(16)
O2 S1 N2 C10 -53.54(19)
O1 S1 N2 C10 60.71(18)
